data_1551664
loop_
_publ_author_name
'ISHIMARU, Yoshihiro'
'SHIMOYAMA, Naoyuku'
'FUJIHARA, Takashi'

_publ_section_title
;
 Synthesis and Crystal Structure of bis[24]dithahexaphyrin(1.0.0.1.0.0)
;
_journal_issue 0
_journal_name_full 'X-ray Structure Analysis Online'
_journal_page_first 29
_journal_paper_doi 10.2116/xraystruct.30.29
_journal_volume 30
_journal_year 2014
_chemical_formula_moiety 'C100 H94 N8 S4'
_chemical_formula_sum 'C100 H94 N8 S4'
_chemical_formula_weight 1536.07
_space_group_IT_number 14
_space_group_name_Hall '-P 2ybc'
_space_group_name_H-M_alt 'P 1 21/c 1'
_symmetry_cell_setting monoclinic
_symmetry_space_group_name_Hall '-P 2ybc'
_symmetry_space_group_name_H-M 'P 1 21/c 1'
_atom_sites_solution_hydrogens geom
_atom_sites_solution_primary direct
_atom_sites_solution_secondary difmap
_audit_creation_method SHELXL-97
_cell_angle_alpha 90.00
_cell_angle_beta 93.7360(10)
_cell_angle_gamma 90.00
_cell_formula_units_Z 4
_cell_length_a 14.8374(15)
_cell_length_b 25.661(3)
_cell_length_c 24.038(2)
_cell_measurement_reflns_used 8638
_cell_measurement_temperature 200(2)
_cell_measurement_theta_max 20.99
_cell_measurement_theta_min 2.25
_cell_volume 9132.8(16)
_computing_cell_refinement 'Bruker SAINT (Bruker 2008)'
_computing_data_collection 'Bruker APEX2 (Bruker 2008)'
_computing_data_reduction 'Bruker SAINT and XPREP (Bruker 2008)'
_computing_molecular_graphics 'XSHEL (Bruker, 2008)'
_computing_publication_material 'XCIF (Bruker, 2008)'
_computing_structure_refinement 'SHELXL97 (Sheldrick, 2008)'
_computing_structure_solution 'SHELXS97 (Sheldrick, 2008)'
_diffrn_ambient_temperature 200(2)
_diffrn_detector_area_resol_mean 8.333
_diffrn_measured_fraction_theta_full 0.998
_diffrn_measured_fraction_theta_max 0.998
_diffrn_measurement_device_type 'Bruker APEXII CCD area-detector'
_diffrn_measurement_method '\f and \w'
_diffrn_radiation_monochromator 'Bruker Helios multilayer confocal mirror'
_diffrn_radiation_source 'Bruker TXS fine-focus rotating anode'
_diffrn_radiation_type MoK\a
_diffrn_radiation_wavelength 0.71073
_diffrn_reflns_av_R_equivalents 0.2017
_diffrn_reflns_av_sigmaI/netI 0.1601
_diffrn_reflns_limit_h_max 18
_diffrn_reflns_limit_h_min -18
_diffrn_reflns_limit_k_max 32
_diffrn_reflns_limit_k_min -32
_diffrn_reflns_limit_l_max 30
_diffrn_reflns_limit_l_min -30
_diffrn_reflns_number 97030
_diffrn_reflns_theta_full 26.37
_diffrn_reflns_theta_max 26.37
_diffrn_reflns_theta_min 1.16
_exptl_absorpt_coefficient_mu 0.153
_exptl_absorpt_correction_T_max 0.9879
_exptl_absorpt_correction_T_min 0.9849
_exptl_absorpt_correction_type multi-scan
_exptl_absorpt_process_details 'SADABS-2008/1 - Bruker AXS 2008'
_exptl_crystal_colour brown
_exptl_crystal_density_diffrn 1.117
_exptl_crystal_density_method 'not measured'
_exptl_crystal_description prism
_exptl_crystal_F_000 3256
_exptl_crystal_size_max 0.10
_exptl_crystal_size_mid 0.09
_exptl_crystal_size_min 0.08
_refine_diff_density_max 0.340
_refine_diff_density_min -0.307
_refine_diff_density_rms 0.055
_refine_ls_extinction_method none
_refine_ls_goodness_of_fit_ref 1.192
_refine_ls_hydrogen_treatment constr
_refine_ls_matrix_type full
_refine_ls_number_parameters 1017
_refine_ls_number_reflns 18645
_refine_ls_number_restraints 0
_refine_ls_restrained_S_all 1.192
_refine_ls_R_factor_all 0.1624
_refine_ls_R_factor_gt 0.0734
_refine_ls_shift/su_max 0.000
_refine_ls_shift/su_mean 0.000
_refine_ls_structure_factor_coef Fsqd
_refine_ls_weighting_details 'calc w=1/[\s^2^(Fo^2^)+(0.0046P)^2^+0.0000P] where P=(Fo^2^+2Fc^2^)/3'
_refine_ls_weighting_scheme calc
_refine_ls_wR_factor_gt 0.1683
_refine_ls_wR_factor_ref 0.1787
_reflns_number_gt 6847
_reflns_number_total 18645
_reflns_threshold_expression >2sigma(I)
_cod_data_source_file 30_29_1.txt
_cod_data_source_block fuji_maru_org03_purple_s4_0m
_cod_depositor_comments
;
The following automatic conversions were performed:

'_symmetry_cell_setting' value 'Monoclinic' changed to 'monoclinic'
according to
/home/andrius/struct/COD-crude-data/automatic-downloads/current/J-STAGE/lib/dictionaries/cif_core.dic
dictionary named 'cif_core.dic' version 2.4.2 from 2011-04-26.

Automatic conversion script
Id: cif_fix_values 6524 2018-11-02 12:15:13Z antanas 
;
_cod_original_cell_volume 9133.1(16)
_cod_original_sg_symbol_H-M P2(1)/c
_cod_database_code 1551664

loop_
_symmetry_equiv_pos_as_xyz
'x, y, z'
'-x, y+1/2, -z+1/2'
'-x, -y, -z'
'x, -y-1/2, z-1/2'

loop_
_atom_site_label
_atom_site_type_symbol
_atom_site_fract_x
_atom_site_fract_y
_atom_site_fract_z
_atom_site_U_iso_or_equiv
_atom_site_adp_type
_atom_site_occupancy
_atom_site_symmetry_multiplicity
_atom_site_calc_flag
_atom_site_refinement_flags
C1 C 0.9267(3) 0.66580(19) -0.0597(2) 0.0726(13) Uani 1 1 d .
C2 C 0.9272(4) 0.6827(2) -0.1142(2) 0.0959(17) Uani 1 1 d .
H2 H 0.9730 0.6733 -0.1382 0.115 Uiso 1 1 calc R
C3 C 0.8546(4) 0.71481(19) -0.1310(2) 0.0967(17) Uani 1 1 d .
H3 H 0.8476 0.7307 -0.1668 0.116 Uiso 1 1 calc R
C4 C 0.7946(4) 0.72109(17) -0.09073(17) 0.0782(14) Uani 1 1 d .
C5 C 0.7117(4) 0.74926(18) -0.09222(18) 0.0781(13) Uani 1 1 d .
C6 C 0.6584(5) 0.7696(2) -0.13859(19) 0.1087(19) Uani 1 1 d .
H6 H 0.6738 0.7681 -0.1763 0.130 Uiso 1 1 calc R
C7 C 0.5823(4) 0.79137(19) -0.12069(19) 0.0967(17) Uani 1 1 d .
C8 C 0.5100(5) 0.8145(2) -0.1588(2) 0.156(3) Uani 1 1 d .
H8A H 0.4626 0.8278 -0.1354 0.187 Uiso 1 1 calc R
H8B H 0.5363 0.8450 -0.1770 0.187 Uiso 1 1 calc R
C9 C 0.4697(4) 0.7858(3) -0.1983(3) 0.207(4) Uani 1 1 d .
H9A H 0.4439 0.7547 -0.1809 0.248 Uiso 1 1 calc R
H9B H 0.5159 0.7735 -0.2232 0.248 Uiso 1 1 calc R
C10 C 0.3925(4) 0.8136(4) -0.2349(3) 0.209(4) Uani 1 1 d .
H10A H 0.3432 0.8228 -0.2115 0.314 Uiso 1 1 calc R
H10B H 0.3698 0.7901 -0.2647 0.314 Uiso 1 1 calc R
H10C H 0.4164 0.8453 -0.2513 0.314 Uiso 1 1 calc R
C11 C 0.5870(3) 0.78418(16) -0.06161(16) 0.0670(12) Uani 1 1 d .
C12 C 0.5266(3) 0.79865(16) -0.02071(17) 0.0620(11) Uani 1 1 d .
C13 C 0.4443(3) 0.82879(19) -0.03854(16) 0.0649(12) Uani 1 1 d .
C14 C 0.4466(3) 0.8817(2) -0.04218(16) 0.0701(12) Uani 1 1 d .
H14 H 0.5018 0.8996 -0.0336 0.084 Uiso 1 1 calc R
C15 C 0.3701(4) 0.9098(2) -0.0582(2) 0.0912(15) Uani 1 1 d .
H15 H 0.3728 0.9467 -0.0608 0.109 Uiso 1 1 calc R
C16 C 0.2901(4) 0.8844(3) -0.0703(2) 0.124(2) Uani 1 1 d .
H16 H 0.2369 0.9034 -0.0814 0.149 Uiso 1 1 calc R
C17 C 0.2883(4) 0.8319(3) -0.0662(3) 0.151(3) Uani 1 1 d .
H17 H 0.2329 0.8139 -0.0739 0.181 Uiso 1 1 calc R
C18 C 0.3641(4) 0.8043(2) -0.0511(2) 0.127(2) Uani 1 1 d .
H18 H 0.3612 0.7674 -0.0493 0.153 Uiso 1 1 calc R
C19 C 0.5427(2) 0.78723(16) 0.03606(17) 0.0587(11) Uani 1 1 d .
C20 C 0.4926(3) 0.80096(18) 0.08352(18) 0.0740(13) Uani 1 1 d .
C21 C 0.4059(3) 0.8291(2) 0.0874(2) 0.110(2) Uani 1 1 d .
H21A H 0.4209 0.8642 0.1024 0.132 Uiso 1 1 calc R
H21B H 0.3800 0.8342 0.0487 0.132 Uiso 1 1 calc R
C22 C 0.3410(3) 0.8107(2) 0.1162(2) 0.118(2) Uani 1 1 d .
H22A H 0.3663 0.8065 0.1551 0.142 Uiso 1 1 calc R
H22B H 0.3269 0.7752 0.1019 0.142 Uiso 1 1 calc R
C23 C 0.2529(3) 0.8389(2) 0.11871(19) 0.0969(16) Uani 1 1 d .
H23A H 0.2628 0.8718 0.1389 0.145 Uiso 1 1 calc R
H23B H 0.2105 0.8172 0.1381 0.145 Uiso 1 1 calc R
H23C H 0.2278 0.8460 0.0808 0.145 Uiso 1 1 calc R
C24 C 0.5417(3) 0.78144(18) 0.12907(18) 0.0817(15) Uani 1 1 d .
H24 H 0.5265 0.7848 0.1667 0.098 Uiso 1 1 calc R
C25 C 0.6189(3) 0.75544(18) 0.11107(17) 0.0666(12) Uani 1 1 d .
C26 C 0.6874(2) 0.72794(18) 0.14355(15) 0.0703(13) Uani 1 1 d .
C27 C 0.6994(3) 0.7224(2) 0.19978(17) 0.1051(19) Uani 1 1 d .
H27 H 0.6617 0.7388 0.2249 0.126 Uiso 1 1 calc R
C28 C 0.7716(3) 0.6905(2) 0.21747(17) 0.1045(19) Uani 1 1 d .
H28 H 0.7872 0.6830 0.2556 0.125 Uiso 1 1 calc R
C29 C 0.8178(3) 0.67090(17) 0.17478(14) 0.0687(13) Uani 1 1 d .
C30 C 0.8941(3) 0.63589(18) 0.17488(17) 0.0683(13) Uani 1 1 d .
C31 C 0.9390(2) 0.60991(17) 0.22155(16) 0.0652(12) Uani 1 1 d .
C32 C 1.0072(3) 0.57987(17) 0.20088(17) 0.0692(13) Uani 1 1 d .
C33 C 1.0705(3) 0.54762(18) 0.23847(18) 0.0855(15) Uani 1 1 d .
H33A H 1.0924 0.5179 0.2167 0.103 Uiso 1 1 calc R
H33B H 1.0362 0.5331 0.2688 0.103 Uiso 1 1 calc R
C34 C 1.1510(3) 0.5767(2) 0.2640(2) 0.118(2) Uani 1 1 d .
H34A H 1.1300 0.6045 0.2886 0.142 Uiso 1 1 calc R
H34B H 1.1834 0.5935 0.2341 0.142 Uiso 1 1 calc R
C35 C 1.2171(4) 0.5403(3) 0.2984(2) 0.160(3) Uani 1 1 d .
H35A H 1.1858 0.5243 0.3287 0.239 Uiso 1 1 calc R
H35B H 1.2685 0.5607 0.3140 0.239 Uiso 1 1 calc R
H35C H 1.2388 0.5130 0.2741 0.239 Uiso 1 1 calc R
C36 C 1.0022(3) 0.58825(18) 0.14268(17) 0.0677(13) Uani 1 1 d .
C37 C 1.0569(3) 0.56853(19) 0.1003(2) 0.0733(14) Uani 1 1 d .
C38 C 1.1297(3) 0.5311(2) 0.11724(18) 0.0715(13) Uani 1 1 d .
C39 C 1.1123(3) 0.4778(2) 0.1179(2) 0.1058(19) Uani 1 1 d .
H39 H 1.0534 0.4654 0.1069 0.127 Uiso 1 1 calc R
C40 C 1.1794(4) 0.4425(2) 0.1343(2) 0.1093(19) Uani 1 1 d .
H40 H 1.1672 0.4061 0.1338 0.131 Uiso 1 1 calc R
C41 C 1.2636(4) 0.4605(2) 0.1513(2) 0.1023(18) Uani 1 1 d .
H41 H 1.3097 0.4366 0.1632 0.123 Uiso 1 1 calc R
C42 C 1.2812(3) 0.5115(3) 0.1511(2) 0.1031(18) Uani 1 1 d .
H42 H 1.3397 0.5235 0.1632 0.124 Uiso 1 1 calc R
C43 C 1.2147(3) 0.54743(19) 0.1333(2) 0.0873(15) Uani 1 1 d .
H43 H 1.2289 0.5835 0.1323 0.105 Uiso 1 1 calc R
C44 C 1.0467(3) 0.5842(2) 0.0440(2) 0.0775(15) Uani 1 1 d .
C45 C 1.0961(3) 0.5728(2) -0.0055(2) 0.0964(19) Uani 1 1 d .
C46 C 1.1696(3) 0.5322(2) -0.0100(2) 0.119(2) Uani 1 1 d .
H46A H 1.2287 0.5489 -0.0003 0.142 Uiso 1 1 calc R
H46B H 1.1610 0.5047 0.0181 0.142 Uiso 1 1 calc R
C47 C 1.1732(3) 0.5076(2) -0.0640(3) 0.140(3) Uani 1 1 d .
H47A H 1.1886 0.5347 -0.0911 0.168 Uiso 1 1 calc R
H47B H 1.1118 0.4949 -0.0755 0.168 Uiso 1 1 calc R
C48 C 1.2375(3) 0.4631(2) -0.0692(3) 0.147(3) Uani 1 1 d .
H48A H 1.2956 0.4717 -0.0496 0.221 Uiso 1 1 calc R
H48B H 1.2464 0.4568 -0.1087 0.221 Uiso 1 1 calc R
H48C H 1.2127 0.4317 -0.0527 0.221 Uiso 1 1 calc R
C49 C 1.0595(3) 0.6025(2) -0.0484(2) 0.0940(18) Uani 1 1 d .
H49 H 1.0793 0.6036 -0.0852 0.113 Uiso 1 1 calc R
C50 C 0.9875(3) 0.6312(2) -0.0286(2) 0.0798(15) Uani 1 1 d .
C51 C 1.1534(3) 0.76082(19) 0.30432(16) 0.0722(13) Uani 1 1 d .
C52 C 1.1209(4) 0.7489(2) 0.25234(17) 0.1016(17) Uani 1 1 d .
H52 H 1.1452 0.7637 0.2203 0.122 Uiso 1 1 calc R
C53 C 1.0515(3) 0.7146(2) 0.24847(18) 0.0941(16) Uani 1 1 d .
H53 H 1.0229 0.7036 0.2140 0.113 Uiso 1 1 calc R
C54 C 1.0268(3) 0.69730(18) 0.29887(15) 0.0630(12) Uani 1 1 d .
C55 C 0.9589(3) 0.65929(16) 0.31300(16) 0.0552(10) Uani 1 1 d .
C56 C 0.9205(3) 0.61884(18) 0.28068(17) 0.0617(12) Uani 1 1 d .
C57 C 0.8624(3) 0.59160(18) 0.31302(18) 0.0643(12) Uani 1 1 d .
C58 C 0.8126(3) 0.54341(18) 0.29288(18) 0.0828(15) Uani 1 1 d .
H58A H 0.7934 0.5239 0.3256 0.099 Uiso 1 1 calc R
H58B H 0.8547 0.5209 0.2735 0.099 Uiso 1 1 calc R
C59 C 0.7310(3) 0.5540(2) 0.2541(2) 0.1127(19) Uani 1 1 d .
H59A H 0.7499 0.5713 0.2199 0.135 Uiso 1 1 calc R
H59B H 0.6896 0.5778 0.2724 0.135 Uiso 1 1 calc R
C60 C 0.6810(4) 0.5027(3) 0.2383(3) 0.172(3) Uani 1 1 d .
H60A H 0.7219 0.4792 0.2199 0.258 Uiso 1 1 calc R
H60B H 0.6283 0.5103 0.2129 0.258 Uiso 1 1 calc R
H60C H 0.6613 0.4860 0.2721 0.258 Uiso 1 1 calc R
C61 C 0.8666(3) 0.61689(17) 0.36668(16) 0.0577(11) Uani 1 1 d .
C62 C 0.8208(2) 0.60749(16) 0.41590(17) 0.0593(11) Uani 1 1 d .
C63 C 0.7506(3) 0.5658(2) 0.41341(18) 0.0689(13) Uani 1 1 d .
C64 C 0.7703(3) 0.5181(2) 0.4377(2) 0.0914(15) Uani 1 1 d .
H64 H 0.8280 0.5121 0.4560 0.110 Uiso 1 1 calc R
C65 C 0.7059(5) 0.4791(2) 0.4355(3) 0.129(2) Uani 1 1 d .
H65 H 0.7196 0.4460 0.4517 0.154 Uiso 1 1 calc R
C66 C 0.6221(5) 0.4883(3) 0.4097(3) 0.137(3) Uani 1 1 d .
H66 H 0.5782 0.4613 0.4080 0.164 Uiso 1 1 calc R
C67 C 0.6014(4) 0.5345(3) 0.3869(3) 0.117(2) Uani 1 1 d .
H67 H 0.5427 0.5404 0.3700 0.140 Uiso 1 1 calc R
C68 C 0.6671(3) 0.5749(2) 0.38792(19) 0.0886(15) Uani 1 1 d .
H68 H 0.6531 0.6077 0.3711 0.106 Uiso 1 1 calc R
C69 C 0.8416(3) 0.63415(16) 0.46586(16) 0.0564(10) Uani 1 1 d .
C70 C 0.7964(3) 0.63389(17) 0.51738(18) 0.0657(12) Uani 1 1 d .
C71 C 0.7130(3) 0.6055(2) 0.5328(2) 0.0920(16) Uani 1 1 d .
H71A H 0.6615 0.6299 0.5275 0.110 Uiso 1 1 calc R
H71B H 0.7020 0.5767 0.5057 0.110 Uiso 1 1 calc R
C72 C 0.7113(4) 0.5852(3) 0.5842(3) 0.218(5) Uani 1 1 d .
H72A H 0.7274 0.6131 0.6114 0.261 Uiso 1 1 calc R
H72B H 0.7590 0.5583 0.5884 0.261 Uiso 1 1 calc R
C73 C 0.6230(3) 0.5610(2) 0.5996(2) 0.131(2) Uani 1 1 d .
H73A H 0.5810 0.5885 0.6090 0.197 Uiso 1 1 calc R
H73B H 0.6344 0.5379 0.6317 0.197 Uiso 1 1 calc R
H73C H 0.5967 0.5408 0.5679 0.197 Uiso 1 1 calc R
C74 C 0.8450(3) 0.66679(17) 0.55163(17) 0.0677(12) Uani 1 1 d .
H74 H 0.8319 0.6755 0.5887 0.081 Uiso 1 1 calc R
C75 C 0.9188(3) 0.68620(16) 0.52307(16) 0.0585(11) Uani 1 1 d .
C76 C 0.9893(2) 0.72067(15) 0.54308(15) 0.0547(10) Uani 1 1 d .
C77 C 1.0036(3) 0.74610(16) 0.59346(15) 0.0634(11) Uani 1 1 d .
H77 H 0.9639 0.7429 0.6227 0.076 Uiso 1 1 calc R
C78 C 1.0806(3) 0.77678(16) 0.59774(15) 0.0652(12) Uani 1 1 d .
H78 H 1.0986 0.7967 0.6299 0.078 Uiso 1 1 calc R
C79 C 1.1279(3) 0.77547(15) 0.55089(15) 0.0542(10) Uani 1 1 d .
C80 C 1.2096(3) 0.80255(15) 0.54011(16) 0.0578(11) Uani 1 1 d .
C81 C 1.2732(3) 0.82616(16) 0.57611(16) 0.0750(13) Uani 1 1 d .
H81 H 1.2717 0.8272 0.6155 0.090 Uiso 1 1 calc R
C82 C 1.3404(3) 0.84837(16) 0.54543(17) 0.0688(12) Uani 1 1 d .
C83 C 1.4202(3) 0.8780(2) 0.57040(18) 0.0967(16) Uani 1 1 d .
H83A H 1.4631 0.8830 0.5409 0.116 Uiso 1 1 calc R
H83B H 1.3990 0.9130 0.5809 0.116 Uiso 1 1 calc R
C84 C 1.4665(4) 0.8575(3) 0.6152(3) 0.190(4) Uani 1 1 d .
H84A H 1.4927 0.8238 0.6042 0.228 Uiso 1 1 calc R
H84B H 1.4234 0.8499 0.6439 0.228 Uiso 1 1 calc R
C85 C 1.5449(3) 0.8924(2) 0.6424(2) 0.138(2) Uani 1 1 d .
H85A H 1.6033 0.8782 0.6331 0.207 Uiso 1 1 calc R
H85B H 1.5416 0.8927 0.6830 0.207 Uiso 1 1 calc R
H85C H 1.5386 0.9280 0.6280 0.207 Uiso 1 1 calc R
C86 C 1.3154(3) 0.83678(15) 0.48815(16) 0.0568(10) Uani 1 1 d .
C87 C 1.3558(3) 0.84944(15) 0.43708(17) 0.0570(11) Uani 1 1 d .
C88 C 1.4403(3) 0.87981(18) 0.44124(16) 0.0672(12) Uani 1 1 d .
C89 C 1.5222(3) 0.8564(2) 0.4499(2) 0.0950(17) Uani 1 1 d .
H89 H 1.5257 0.8196 0.4530 0.114 Uiso 1 1 calc R
C90 C 1.5988(5) 0.8852(3) 0.4541(3) 0.139(3) Uani 1 1 d .
H90 H 1.6555 0.8681 0.4596 0.166 Uiso 1 1 calc R
C91 C 1.5964(5) 0.9372(4) 0.4506(3) 0.134(3) Uani 1 1 d .
H91 H 1.6511 0.9565 0.4544 0.161 Uiso 1 1 calc R
C92 C 1.5167(6) 0.9628(2) 0.4417(2) 0.118(2) Uani 1 1 d .
H92 H 1.5156 0.9997 0.4387 0.142 Uiso 1 1 calc R
C93 C 1.4374(4) 0.9346(2) 0.43686(18) 0.0868(14) Uani 1 1 d .
H93 H 1.3811 0.9520 0.4306 0.104 Uiso 1 1 calc R
C94 C 1.3197(3) 0.83425(17) 0.38505(17) 0.0635(11) Uani 1 1 d .
C95 C 1.3506(3) 0.8440(2) 0.3292(2) 0.0864(15) Uani 1 1 d .
C96 C 1.4347(3) 0.8736(3) 0.3148(2) 0.132(2) Uani 1 1 d .
H96A H 1.4290 0.9103 0.3267 0.159 Uiso 1 1 calc R
H96B H 1.4877 0.8584 0.3361 0.159 Uiso 1 1 calc R
C97 C 1.4510(5) 0.8725(3) 0.2541(2) 0.197(4) Uani 1 1 d .
H97A H 1.3989 0.8883 0.2325 0.237 Uiso 1 1 calc R
H97B H 1.4565 0.8359 0.2417 0.237 Uiso 1 1 calc R
C98 C 1.5360(5) 0.9018(4) 0.2428(3) 0.299(7) Uani 1 1 d .
H98A H 1.5351 0.9361 0.2608 0.449 Uiso 1 1 calc R
H98B H 1.5393 0.9063 0.2025 0.449 Uiso 1 1 calc R
H98C H 1.5887 0.8821 0.2578 0.449 Uiso 1 1 calc R
C99 C 1.2916(3) 0.8191(2) 0.2934(2) 0.1007(18) Uani 1 1 d .
H99 H 1.2940 0.8184 0.2540 0.121 Uiso 1 1 calc R
C100 C 1.2248(3) 0.79381(19) 0.32437(18) 0.0749(13) Uani 1 1 d .
N1 N 0.6670(2) 0.75787(13) -0.04648(13) 0.0665(9) Uani 1 1 d .
N2 N 0.6183(2) 0.75959(13) 0.05548(13) 0.0651(9) Uani 1 1 d .
H2N H 0.6595 0.7467 0.0346 0.078 Uiso 1 1 calc R
N3 N 0.93188(19) 0.62293(14) 0.12784(12) 0.0648(10) Uani 1 1 d .
N4 N 0.9816(2) 0.62001(16) 0.02548(15) 0.0769(12) Uani 1 1 d .
H4N H 0.9415 0.6337 0.0466 0.092 Uiso 1 1 calc R
N5 N 0.92730(19) 0.65768(13) 0.36452(12) 0.0534(8) Uani 1 1 d .
N6 N 0.9140(2) 0.66711(13) 0.47212(12) 0.0574(9) Uani 1 1 d .
H6N H 0.9514 0.6744 0.4462 0.069 Uiso 1 1 calc R
N7 N 1.2343(2) 0.80856(12) 0.48696(12) 0.0541(8) Uani 1 1 d .
N8 N 1.2420(2) 0.80352(13) 0.37842(13) 0.0656(9) Uani 1 1 d .
H8N H 1.2098 0.7924 0.4055 0.079 Uiso 1 1 calc R
S1 S 0.83211(7) 0.68833(5) -0.03018(4) 0.0778(4) Uani 1 1 d .
S2 S 0.76867(6) 0.69250(5) 0.11159(4) 0.0635(3) Uani 1 1 d .
S3 S 1.09221(6) 0.72749(5) 0.35118(4) 0.0656(3) Uani 1 1 d .
S4 S 1.07587(7) 0.73554(4) 0.50134(4) 0.0596(3) Uani 1 1 d .

loop_
_atom_site_aniso_label
_atom_site_aniso_U_11
_atom_site_aniso_U_22
_atom_site_aniso_U_33
_atom_site_aniso_U_23
_atom_site_aniso_U_13
_atom_site_aniso_U_12
C1 0.071(3) 0.088(4) 0.062(3) -0.040(3) 0.026(3) -0.022(3)
C2 0.161(5) 0.071(4) 0.063(4) -0.022(3) 0.066(3) -0.043(4)
C3 0.183(5) 0.050(3) 0.063(3) -0.001(3) 0.054(4) -0.009(4)
C4 0.136(4) 0.055(3) 0.046(3) -0.009(2) 0.028(3) -0.017(3)
C5 0.135(4) 0.056(3) 0.044(3) -0.005(2) 0.011(3) 0.004(3)
C6 0.219(6) 0.071(4) 0.035(3) -0.001(3) 0.004(4) 0.022(4)
C7 0.178(5) 0.068(4) 0.040(3) -0.008(3) -0.021(3) 0.017(4)
C8 0.281(8) 0.119(5) 0.056(4) -0.009(3) -0.071(4) 0.044(5)
C9 0.118(5) 0.326(12) 0.167(7) -0.105(7) -0.060(5) 0.040(6)
C10 0.139(5) 0.373(13) 0.107(5) -0.028(6) -0.059(4) -0.010(7)
C11 0.107(4) 0.058(3) 0.035(3) -0.001(2) -0.009(3) -0.003(3)
C12 0.081(3) 0.055(3) 0.048(3) 0.010(2) -0.015(2) -0.010(2)
C13 0.071(3) 0.064(3) 0.057(3) 0.013(2) -0.019(2) -0.011(3)
C14 0.079(3) 0.069(4) 0.061(3) 0.014(2) 0.000(2) -0.009(3)
C15 0.098(4) 0.082(4) 0.093(4) 0.031(3) 0.003(3) 0.016(4)
C16 0.106(5) 0.142(7) 0.121(5) 0.065(5) -0.024(4) 0.023(5)
C17 0.099(5) 0.150(7) 0.191(7) 0.065(6) -0.085(4) -0.023(5)
C18 0.126(5) 0.081(4) 0.163(6) 0.037(4) -0.083(4) -0.036(4)
C19 0.051(2) 0.071(3) 0.053(3) 0.013(2) -0.005(2) 0.004(2)
C20 0.056(3) 0.099(4) 0.068(3) 0.032(3) 0.013(2) 0.018(3)
C21 0.062(3) 0.149(5) 0.124(5) 0.080(4) 0.036(3) 0.035(3)
C22 0.103(4) 0.105(5) 0.154(5) 0.058(4) 0.065(4) 0.041(4)
C23 0.071(3) 0.114(4) 0.109(4) 0.022(3) 0.029(3) 0.020(3)
C24 0.070(3) 0.124(4) 0.053(3) 0.025(3) 0.018(2) 0.039(3)
C25 0.057(3) 0.099(4) 0.044(3) 0.006(2) 0.004(2) 0.022(3)
C26 0.066(3) 0.113(4) 0.032(2) -0.005(2) 0.0048(19) 0.041(3)
C27 0.118(4) 0.164(5) 0.033(3) -0.003(3) 0.003(2) 0.087(4)
C28 0.124(4) 0.158(5) 0.031(2) -0.011(3) -0.001(3) 0.086(4)
C29 0.074(3) 0.104(4) 0.026(2) -0.010(2) -0.0072(19) 0.039(3)
C30 0.062(3) 0.097(4) 0.044(3) -0.031(2) -0.010(2) 0.032(3)
C31 0.058(3) 0.090(3) 0.045(3) -0.022(2) -0.015(2) 0.028(2)
C32 0.062(3) 0.087(3) 0.056(3) -0.027(2) -0.017(2) 0.015(3)
C33 0.071(3) 0.101(4) 0.081(3) -0.026(3) -0.018(3) 0.040(3)
C34 0.100(4) 0.129(5) 0.117(4) -0.073(4) -0.059(3) 0.057(4)
C35 0.140(5) 0.194(7) 0.133(5) -0.059(5) -0.080(4) 0.095(5)
C36 0.049(2) 0.096(4) 0.057(3) -0.039(3) -0.006(2) 0.006(2)
C37 0.047(3) 0.096(4) 0.075(3) -0.050(3) -0.007(2) -0.001(3)
C38 0.043(3) 0.077(4) 0.094(3) -0.044(3) 0.000(2) 0.005(3)
C39 0.074(4) 0.094(5) 0.149(5) -0.070(4) 0.008(3) -0.009(4)
C40 0.102(4) 0.070(4) 0.157(5) -0.048(4) 0.022(4) 0.004(4)
C41 0.073(4) 0.082(5) 0.154(5) -0.022(4) 0.024(3) 0.004(3)
C42 0.054(3) 0.092(5) 0.162(5) -0.007(4) -0.008(3) -0.003(3)
C43 0.051(3) 0.078(4) 0.131(4) -0.016(3) -0.011(3) -0.003(3)
C44 0.036(2) 0.110(4) 0.086(4) -0.058(3) 0.002(2) 0.003(3)
C45 0.047(3) 0.146(5) 0.099(4) -0.077(4) 0.027(3) -0.021(3)
C46 0.072(3) 0.183(6) 0.104(4) -0.072(4) 0.032(3) 0.021(4)
C47 0.100(4) 0.146(6) 0.171(6) -0.088(5) -0.012(4) 0.038(4)
C48 0.116(4) 0.152(6) 0.174(6) -0.093(5) 0.022(4) -0.003(4)
C49 0.062(3) 0.138(5) 0.085(4) -0.058(4) 0.026(3) -0.022(3)
C50 0.062(3) 0.123(5) 0.057(3) -0.050(3) 0.018(3) -0.028(3)
C51 0.075(3) 0.108(4) 0.033(3) -0.003(2) 0.007(2) -0.010(3)
C52 0.146(5) 0.133(5) 0.027(3) -0.006(3) 0.012(3) -0.034(4)
C53 0.120(4) 0.130(5) 0.031(3) -0.002(3) -0.008(3) -0.036(4)
C54 0.070(3) 0.088(3) 0.030(2) -0.015(2) -0.012(2) 0.022(3)
C55 0.058(3) 0.065(3) 0.041(3) -0.008(2) -0.010(2) 0.009(2)
C56 0.062(3) 0.074(3) 0.047(3) -0.020(2) -0.016(2) 0.027(2)
C57 0.059(3) 0.076(3) 0.056(3) -0.012(3) -0.010(2) 0.021(2)
C58 0.079(3) 0.094(4) 0.072(3) -0.045(3) -0.013(3) 0.005(3)
C59 0.103(4) 0.139(5) 0.091(4) -0.039(4) -0.028(3) -0.002(4)
C60 0.159(6) 0.198(8) 0.148(6) -0.053(5) -0.070(5) -0.034(5)
C61 0.057(3) 0.063(3) 0.051(3) -0.014(2) -0.011(2) 0.006(2)
C62 0.054(3) 0.066(3) 0.057(3) -0.009(2) -0.002(2) 0.011(2)
C63 0.050(3) 0.081(4) 0.076(3) -0.034(3) 0.001(2) -0.001(3)
C64 0.094(4) 0.067(4) 0.113(4) -0.012(3) 0.013(3) -0.005(4)
C65 0.125(5) 0.082(5) 0.183(7) -0.027(4) 0.041(5) -0.031(5)
C66 0.116(6) 0.116(6) 0.186(8) -0.071(6) 0.061(5) -0.033(6)
C67 0.054(3) 0.155(6) 0.142(6) -0.083(5) 0.007(3) -0.016(5)
C68 0.067(3) 0.101(4) 0.097(4) -0.045(3) -0.005(3) 0.005(3)
C69 0.057(3) 0.064(3) 0.048(3) -0.014(2) 0.001(2) -0.011(2)
C70 0.062(3) 0.072(3) 0.063(3) -0.012(2) 0.008(2) -0.010(2)
C71 0.081(3) 0.112(4) 0.085(4) -0.029(3) 0.024(3) -0.031(3)
C72 0.130(5) 0.349(12) 0.168(7) 0.150(8) -0.029(5) -0.140(6)
C73 0.125(4) 0.143(6) 0.129(5) 0.019(4) 0.028(4) -0.050(4)
C74 0.076(3) 0.081(3) 0.048(3) -0.011(2) 0.018(2) -0.016(3)
C75 0.073(3) 0.062(3) 0.040(2) -0.008(2) -0.007(2) -0.005(2)
C76 0.067(3) 0.061(3) 0.037(2) 0.001(2) 0.0042(19) -0.003(2)
C77 0.086(3) 0.069(3) 0.036(2) -0.010(2) 0.011(2) -0.015(3)
C78 0.094(3) 0.070(3) 0.031(2) -0.012(2) 0.004(2) -0.030(3)
C79 0.075(3) 0.050(3) 0.037(2) -0.0067(19) 0.001(2) -0.023(2)
C80 0.092(3) 0.042(3) 0.040(2) -0.008(2) 0.007(2) -0.013(2)
C81 0.114(3) 0.074(3) 0.038(2) -0.005(2) 0.011(2) -0.050(3)
C82 0.095(3) 0.058(3) 0.052(3) -0.004(2) -0.004(2) -0.027(3)
C83 0.124(4) 0.104(4) 0.061(3) -0.014(3) 0.000(3) -0.054(4)
C84 0.141(5) 0.173(7) 0.237(8) 0.118(6) -0.129(6) -0.078(5)
C85 0.093(4) 0.162(6) 0.150(5) 0.059(4) -0.054(4) -0.041(4)
C86 0.084(3) 0.041(3) 0.046(3) -0.002(2) 0.006(2) -0.001(2)
C87 0.069(3) 0.046(3) 0.058(3) -0.002(2) 0.016(2) -0.004(2)
C88 0.094(4) 0.056(3) 0.055(3) -0.005(2) 0.026(2) -0.010(3)
C89 0.071(3) 0.069(4) 0.146(5) -0.033(3) 0.017(3) -0.019(3)
C90 0.126(6) 0.097(5) 0.197(7) -0.052(5) 0.039(4) -0.032(5)
C91 0.104(5) 0.181(9) 0.123(5) -0.055(6) 0.055(4) -0.071(6)
C92 0.190(7) 0.081(5) 0.091(4) -0.022(3) 0.058(5) -0.083(5)
C93 0.130(4) 0.062(4) 0.072(3) -0.001(3) 0.034(3) -0.005(3)
C94 0.067(3) 0.072(3) 0.052(3) -0.005(2) 0.013(2) -0.004(3)
C95 0.088(3) 0.116(5) 0.059(3) -0.004(3) 0.035(3) -0.013(3)
C96 0.147(5) 0.192(6) 0.064(4) -0.026(4) 0.052(3) -0.075(5)
C97 0.242(7) 0.263(9) 0.099(5) -0.059(5) 0.104(5) -0.144(7)
C98 0.292(9) 0.463(16) 0.159(7) -0.091(9) 0.136(7) -0.283(11)
C99 0.102(4) 0.150(5) 0.051(3) -0.016(3) 0.018(3) -0.023(4)
C100 0.080(3) 0.108(4) 0.039(3) -0.004(3) 0.017(2) 0.002(3)
N1 0.094(3) 0.064(3) 0.042(2) -0.0064(18) 0.0033(19) 0.001(2)
N2 0.062(2) 0.090(3) 0.043(2) 0.0016(19) 0.0047(17) 0.017(2)
N3 0.052(2) 0.099(3) 0.043(2) -0.0292(19) -0.0039(16) 0.022(2)
N4 0.055(2) 0.114(3) 0.062(3) -0.048(2) 0.0107(19) -0.004(2)
N5 0.058(2) 0.066(2) 0.036(2) -0.0032(17) 0.0017(15) 0.0130(19)
N6 0.064(2) 0.070(2) 0.040(2) -0.0080(17) 0.0058(16) -0.0048(19)
N7 0.071(2) 0.045(2) 0.048(2) -0.0004(16) 0.0145(16) -0.0078(18)
N8 0.075(2) 0.081(3) 0.043(2) 0.0061(19) 0.0145(17) -0.003(2)
S1 0.0813(8) 0.1149(11) 0.0387(6) -0.0144(7) 0.0140(5) -0.0035(7)
S2 0.0619(6) 0.0968(9) 0.0318(5) -0.0058(6) 0.0029(5) 0.0242(6)
S3 0.0629(6) 0.1033(10) 0.0305(6) -0.0047(6) 0.0012(5) 0.0016(6)
S4 0.0745(7) 0.0687(8) 0.0357(6) -0.0068(5) 0.0034(5) -0.0132(6)

loop_
_atom_type_symbol
_atom_type_description
_atom_type_scat_dispersion_real
_atom_type_scat_dispersion_imag
_atom_type_scat_source
C C 0.0033 0.0016 'International Tables Vol C Tables 4.2.6.8 and 6.1.1.4'
H H 0.0000 0.0000 'International Tables Vol C Tables 4.2.6.8 and 6.1.1.4'
N N 0.0061 0.0033 'International Tables Vol C Tables 4.2.6.8 and 6.1.1.4'
S S 0.1246 0.1234 'International Tables Vol C Tables 4.2.6.8 and 6.1.1.4'

loop_
_geom_angle_atom_site_label_1
_geom_angle_atom_site_label_2
_geom_angle_atom_site_label_3
_geom_angle
C2 C1 C50 130.2(5)
C2 C1 S1 110.0(4)
C50 C1 S1 119.7(4)
C1 C2 C3 114.2(5)
C4 C3 C2 113.0(5)
C3 C4 C5 130.0(5)
C3 C4 S1 110.4(4)
C5 C4 S1 119.7(3)
N1 C5 C4 122.4(4)
N1 C5 C6 107.6(5)
C4 C5 C6 129.8(5)
C7 C6 C5 109.6(5)
C6 C7 C11 105.9(5)
C6 C7 C8 123.5(5)
C11 C7 C8 130.5(6)
C9 C8 C7 119.9(6)
C8 C9 C10 115.6(7)
N1 C11 C12 120.7(4)
N1 C11 C7 107.9(4)
C12 C11 C7 131.4(5)
C19 C12 C11 123.0(4)
C19 C12 C13 118.3(4)
C11 C12 C13 118.7(4)
C18 C13 C14 118.1(4)
C18 C13 C12 120.9(5)
C14 C13 C12 120.9(4)
C13 C14 C15 121.0(4)
C16 C15 C14 119.9(5)
C17 C16 C15 118.7(6)
C18 C17 C16 121.2(6)
C17 C18 C13 121.0(5)
N2 C19 C12 121.3(4)
N2 C19 C20 107.8(3)
C12 C19 C20 130.9(4)
C24 C20 C19 105.5(3)
C24 C20 C21 123.1(4)
C19 C20 C21 131.3(4)
C22 C21 C20 121.8(4)
C21 C22 C23 121.3(4)
C20 C24 C25 109.0(4)
N2 C25 C24 108.3(3)
N2 C25 C26 122.9(4)
C24 C25 C26 128.8(4)
C27 C26 C25 129.7(4)
C27 C26 S2 109.6(3)
C25 C26 S2 120.6(3)
C26 C27 C28 114.5(4)
C29 C28 C27 113.6(4)
C28 C29 C30 131.2(4)
C28 C29 S2 109.7(3)
C30 C29 S2 119.0(3)
N3 C30 C31 110.4(3)
N3 C30 C29 121.7(4)
C31 C30 C29 128.0(4)
C32 C31 C30 106.9(4)
C32 C31 C56 127.8(4)
C30 C31 C56 125.0(3)
C31 C32 C36 106.1(4)
C31 C32 C33 122.0(4)
C36 C32 C33 131.9(4)
C32 C33 C34 114.8(4)
C33 C34 C35 112.2(5)
N3 C36 C32 109.8(3)
N3 C36 C37 119.3(4)
C32 C36 C37 130.8(4)
C44 C37 C36 123.3(4)
C44 C37 C38 118.7(4)
C36 C37 C38 117.9(4)
C43 C38 C39 118.0(4)
C43 C38 C37 121.5(5)
C39 C38 C37 120.5(4)
C40 C39 C38 121.0(4)
C41 C40 C39 119.3(5)
C42 C41 C40 120.3(5)
C41 C42 C43 121.0(5)
C38 C43 C42 120.4(5)
N4 C44 C37 121.8(4)
N4 C44 C45 104.3(5)
C37 C44 C45 133.8(5)
C49 C45 C44 107.8(5)
C49 C45 C46 125.6(5)
C44 C45 C46 126.5(6)
C47 C46 C45 115.6(5)
C46 C47 C48 117.9(5)
C45 C49 C50 108.1(5)
N4 C50 C49 108.4(5)
N4 C50 C1 123.9(4)
C49 C50 C1 127.7(5)
C52 C51 C100 131.8(4)
C52 C51 S3 108.8(4)
C100 C51 S3 119.3(3)
C51 C52 C53 115.9(4)
C52 C53 C54 113.5(4)
C53 C54 C55 130.9(4)
C53 C54 S3 109.3(4)
C55 C54 S3 119.7(3)
N5 C55 C56 109.5(4)
N5 C55 C54 121.3(4)
C56 C55 C54 129.1(4)
C57 C56 C55 108.0(4)
C57 C56 C31 128.3(4)
C55 C56 C31 123.6(4)
C56 C57 C61 106.4(4)
C56 C57 C58 122.9(4)
C61 C57 C58 130.6(4)
C57 C58 C59 114.2(4)
C58 C59 C60 110.6(5)
N5 C61 C62 120.5(3)
N5 C61 C57 107.3(4)
C62 C61 C57 132.2(4)
C69 C62 C61 122.7(4)
C69 C62 C63 120.0(4)
C61 C62 C63 117.3(4)
C68 C63 C64 120.1(5)
C68 C63 C62 120.4(5)
C64 C63 C62 119.4(4)
C63 C64 C65 120.0(5)
C64 C65 C66 119.7(7)
C67 C66 C65 121.1(7)
C66 C67 C68 120.2(6)
C63 C68 C67 118.9(5)
N6 C69 C62 121.6(4)
N6 C69 C70 108.3(3)
C62 C69 C70 130.1(4)
C74 C70 C69 105.0(4)
C74 C70 C71 124.6(4)
C69 C70 C71 130.4(4)
C72 C71 C70 118.7(4)
C71 C72 C73 116.9(5)
C70 C74 C75 108.8(4)
N6 C75 C74 108.8(3)
N6 C75 C76 122.5(4)
C74 C75 C76 128.7(4)
C77 C76 C75 130.9(4)
C77 C76 S4 109.2(3)
C75 C76 S4 119.9(3)
C76 C77 C78 114.3(4)
C79 C78 C77 113.0(3)
C78 C79 C80 128.5(3)
C78 C79 S4 110.8(3)
C80 C79 S4 120.7(3)
N7 C80 C81 108.9(3)
N7 C80 C79 120.4(3)
C81 C80 C79 130.6(4)
C80 C81 C82 109.3(4)
C81 C82 C86 105.8(3)
C81 C82 C83 124.5(4)
C86 C82 C83 129.7(4)
C84 C83 C82 118.0(4)
C83 C84 C85 115.6(5)
N7 C86 C82 107.2(3)
N7 C86 C87 120.2(3)
C82 C86 C87 132.6(4)
C94 C87 C86 123.4(4)
C94 C87 C88 119.2(4)
C86 C87 C88 117.5(4)
C89 C88 C93 118.3(4)
C89 C88 C87 121.7(4)
C93 C88 C87 120.0(5)
C88 C89 C90 120.6(5)
C91 C90 C89 121.3(7)
C90 C91 C92 120.8(7)
C91 C92 C93 119.4(6)
C92 C93 C88 119.6(5)
C87 C94 N8 122.0(4)
C87 C94 C95 130.8(4)
N8 C94 C95 107.2(4)
C99 C95 C94 105.9(4)
C99 C95 C96 126.9(4)
C94 C95 C96 127.1(4)
C97 C96 C95 113.6(4)
C96 C97 C98 110.9(5)
C95 C99 C100 109.1(4)
N8 C100 C51 122.4(4)
N8 C100 C99 109.0(4)
C51 C100 C99 128.5(4)
C5 N1 C11 109.0(4)
C25 N2 C19 109.3(3)
C30 N3 C36 106.8(3)
C50 N4 C44 111.4(4)
C55 N5 C61 108.8(3)
C75 N6 C69 109.1(3)
C80 N7 C86 108.8(3)
C100 N8 C94 108.7(4)
C1 S1 C4 92.4(3)
C26 S2 C29 92.56(18)
C51 S3 C54 92.4(2)
C76 S4 C79 92.67(19)

loop_
_geom_bond_atom_site_label_1
_geom_bond_atom_site_label_2
_geom_bond_distance
C1 C2 1.381(6)
C1 C50 1.440(6)
C1 S1 1.715(4)
C2 C3 1.395(6)
C3 C4 1.368(6)
C4 C5 1.424(6)
C4 S1 1.741(5)
C5 N1 1.339(5)
C5 C6 1.423(6)
C6 C7 1.356(6)
C7 C11 1.429(6)
C7 C8 1.488(6)
C8 C9 1.315(7)
C9 C10 1.569(8)
C11 N1 1.393(5)
C11 C12 1.422(5)
C12 C19 1.401(5)
C12 C13 1.486(5)
C13 C18 1.361(5)
C13 C14 1.361(5)
C14 C15 1.378(5)
C15 C16 1.368(7)
C16 C17 1.353(8)
C17 C18 1.359(7)
C19 N2 1.382(4)
C19 C20 1.445(5)
C20 C24 1.370(5)
C20 C21 1.484(5)
C21 C22 1.311(5)
C22 C23 1.498(5)
C24 C25 1.417(5)
C25 N2 1.340(4)
C25 C26 1.427(5)
C26 C27 1.359(5)
C26 S2 1.730(4)
C27 C28 1.392(5)
C28 C29 1.366(5)
C29 C30 1.445(5)
C29 S2 1.733(4)
C30 N3 1.336(4)
C30 C31 1.431(5)
C31 C32 1.389(5)
C31 C56 1.483(5)
C32 C36 1.412(5)
C32 C33 1.508(5)
C33 C34 1.505(5)
C34 C35 1.551(6)
C36 N3 1.400(5)
C36 C37 1.436(5)
C37 C44 1.411(6)
C37 C38 1.482(6)
C38 C43 1.361(5)
C38 C39 1.392(6)
C39 C40 1.385(6)
C40 C41 1.368(6)
C41 C42 1.335(6)
C42 C43 1.397(6)
C44 N4 1.385(5)
C44 C45 1.467(6)
C45 C49 1.366(7)
C45 C46 1.518(7)
C46 C47 1.447(6)
C47 C48 1.497(7)
C49 C50 1.405(6)
C50 N4 1.339(5)
C51 C52 1.345(5)
C51 C100 1.416(6)
C51 S3 1.720(4)
C52 C53 1.354(6)
C53 C54 1.363(5)
C54 C55 1.458(5)
C54 S3 1.722(4)
C55 N5 1.353(4)
C55 C56 1.396(5)
C56 C57 1.387(5)
C57 C61 1.442(5)
C57 C58 1.504(6)
C58 C59 1.505(5)
C59 C60 1.547(7)
C61 N5 1.384(5)
C61 C62 1.423(5)
C62 C69 1.399(5)
C62 C63 1.491(5)
C63 C68 1.366(5)
C63 C64 1.379(6)
C64 C65 1.383(7)
C65 C66 1.373(8)
C66 C67 1.332(8)
C67 C68 1.422(7)
C69 N6 1.368(4)
C69 C70 1.446(5)
C70 C74 1.354(5)
C70 C71 1.502(5)
C71 C72 1.342(6)
C72 C73 1.518(6)
C74 C75 1.420(5)
C75 N6 1.317(4)
C75 C76 1.429(5)
C76 C77 1.380(5)
C76 S4 1.723(4)
C77 C78 1.386(5)
C78 C79 1.366(5)
C79 C80 1.436(5)
C79 S4 1.716(4)
C80 N7 1.361(4)
C80 C81 1.379(5)
C81 C82 1.399(5)
C82 C86 1.434(5)
C82 C83 1.500(5)
C83 C84 1.347(6)
C84 C85 1.577(6)
C86 N7 1.402(4)
C86 C87 1.438(5)
C87 C94 1.384(5)
C87 C88 1.474(5)
C88 C89 1.360(5)
C88 C93 1.410(6)
C89 C90 1.354(7)
C90 C91 1.339(9)
C91 C92 1.356(8)
C92 C93 1.380(6)
C94 N8 1.397(4)
C94 C95 1.469(5)
C95 C99 1.346(6)
C95 C96 1.520(6)
C96 C97 1.494(6)
C97 C98 1.509(7)
C99 C100 1.433(6)
C100 N8 1.331(4)

loop_
_geom_torsion_atom_site_label_1
_geom_torsion_atom_site_label_2
_geom_torsion_atom_site_label_3
_geom_torsion_atom_site_label_4
_geom_torsion
C50 C1 C2 C3 177.4(4)
S1 C1 C2 C3 2.3(5)
C1 C2 C3 C4 -3.0(6)
C2 C3 C4 C5 -178.0(4)
C2 C3 C4 S1 2.3(5)
C3 C4 C5 N1 -170.1(4)
S1 C4 C5 N1 9.6(6)
C3 C4 C5 C6 14.8(8)
S1 C4 C5 C6 -165.5(4)
N1 C5 C6 C7 1.2(6)
C4 C5 C6 C7 176.9(5)
C5 C6 C7 C11 -0.7(6)
C5 C6 C7 C8 -177.6(5)
C6 C7 C8 C9 57.8(10)
C11 C7 C8 C9 -118.4(8)
C7 C8 C9 C10 178.2(6)
C6 C7 C11 N1 -0.1(5)
C8 C7 C11 N1 176.5(5)
C6 C7 C11 C12 -179.7(5)
C8 C7 C11 C12 -3.1(9)
N1 C11 C12 C19 -0.7(6)
C7 C11 C12 C19 178.9(4)
N1 C11 C12 C13 177.2(4)
C7 C11 C12 C13 -3.2(7)
C19 C12 C13 C18 -87.4(5)
C11 C12 C13 C18 94.6(5)
C19 C12 C13 C14 91.8(5)
C11 C12 C13 C14 -86.2(5)
C18 C13 C14 C15 -0.1(7)
C12 C13 C14 C15 -179.4(4)
C13 C14 C15 C16 0.5(7)
C14 C15 C16 C17 0.1(9)
C15 C16 C17 C18 -1.0(11)
C16 C17 C18 C13 1.4(10)
C14 C13 C18 C17 -0.8(8)
C12 C13 C18 C17 178.4(5)
C11 C12 C19 N2 -1.8(6)
C13 C12 C19 N2 -179.6(4)
C11 C12 C19 C20 176.2(4)
C13 C12 C19 C20 -1.7(7)
N2 C19 C20 C24 0.9(5)
C12 C19 C20 C24 -177.3(4)
N2 C19 C20 C21 -178.2(5)
C12 C19 C20 C21 3.6(8)
C24 C20 C21 C22 -48.5(9)
C19 C20 C21 C22 130.5(6)
C20 C21 C22 C23 -178.6(5)
C19 C20 C24 C25 -1.1(5)
C21 C20 C24 C25 178.1(4)
C20 C24 C25 N2 1.0(5)
C20 C24 C25 C26 -177.8(5)
N2 C25 C26 C27 176.7(5)
C24 C25 C26 C27 -4.6(9)
N2 C25 C26 S2 -6.4(6)
C24 C25 C26 S2 172.3(4)
C25 C26 C27 C28 177.0(5)
S2 C26 C27 C28 -0.1(6)
C26 C27 C28 C29 0.6(7)
C27 C28 C29 C30 -178.3(5)
C27 C28 C29 S2 -0.7(6)
C28 C29 C30 N3 -177.4(5)
S2 C29 C30 N3 5.1(6)
C28 C29 C30 C31 3.7(8)
S2 C29 C30 C31 -173.8(4)
N3 C30 C31 C32 0.0(5)
C29 C30 C31 C32 179.0(4)
N3 C30 C31 C56 174.1(4)
C29 C30 C31 C56 -6.9(7)
C30 C31 C32 C36 0.0(5)
C56 C31 C32 C36 -173.9(4)
C30 C31 C32 C33 178.7(4)
C56 C31 C32 C33 4.8(7)
C31 C32 C33 C34 -85.1(5)
C36 C32 C33 C34 93.2(6)
C32 C33 C34 C35 -175.5(4)
C31 C32 C36 N3 0.0(5)
C33 C32 C36 N3 -178.5(4)
C31 C32 C36 C37 178.2(4)
C33 C32 C36 C37 -0.3(8)
N3 C36 C37 C44 3.2(6)
C32 C36 C37 C44 -174.9(4)
N3 C36 C37 C38 -178.8(4)
C32 C36 C37 C38 3.1(7)
C44 C37 C38 C43 87.9(5)
C36 C37 C38 C43 -90.2(5)
C44 C37 C38 C39 -93.0(6)
C36 C37 C38 C39 89.0(5)
C43 C38 C39 C40 -0.1(7)
C37 C38 C39 C40 -179.2(5)
C38 C39 C40 C41 1.4(8)
C39 C40 C41 C42 -1.1(8)
C40 C41 C42 C43 -0.5(9)
C39 C38 C43 C42 -1.6(7)
C37 C38 C43 C42 177.6(4)
C41 C42 C43 C38 1.9(8)
C36 C37 C44 N4 -0.5(6)
C38 C37 C44 N4 -178.4(4)
C36 C37 C44 C45 175.6(4)
C38 C37 C44 C45 -2.4(7)
N4 C44 C45 C49 1.3(5)
C37 C44 C45 C49 -175.3(5)
N4 C44 C45 C46 -174.1(4)
C37 C44 C45 C46 9.3(8)
C49 C45 C46 C47 -27.7(8)
C44 C45 C46 C47 146.8(5)
C45 C46 C47 C48 -173.4(5)
C44 C45 C49 C50 -1.6(6)
C46 C45 C49 C50 173.9(4)
C45 C49 C50 N4 1.3(5)
C45 C49 C50 C1 -176.9(4)
C2 C1 C50 N4 176.5(4)
S1 C1 C50 N4 -8.9(6)
C2 C1 C50 C49 -5.6(8)
S1 C1 C50 C49 169.1(4)
C100 C51 C52 C53 179.0(5)
S3 C51 C52 C53 -0.8(6)
C51 C52 C53 C54 -0.6(7)
C52 C53 C54 C55 -177.3(4)
C52 C53 C54 S3 1.7(6)
C53 C54 C55 N5 -161.6(4)
S3 C54 C55 N5 19.4(5)
C53 C54 C55 C56 22.2(7)
S3 C54 C55 C56 -156.7(3)
N5 C55 C56 C57 0.6(4)
C54 C55 C56 C57 177.1(4)
N5 C55 C56 C31 178.7(3)
C54 C55 C56 C31 -4.8(6)
C32 C31 C56 C57 -93.2(5)
C30 C31 C56 C57 93.9(6)
C32 C31 C56 C55 89.2(6)
C30 C31 C56 C55 -83.6(5)
C55 C56 C57 C61 0.0(4)
C31 C56 C57 C61 -177.9(3)
C55 C56 C57 C58 -176.5(3)
C31 C56 C57 C58 5.6(6)
C56 C57 C58 C59 -78.3(5)
C61 C57 C58 C59 106.2(5)
C57 C58 C59 C60 -176.7(4)
C56 C57 C61 N5 -0.5(4)
C58 C57 C61 N5 175.6(4)
C56 C57 C61 C62 178.1(4)
C58 C57 C61 C62 -5.8(7)
N5 C61 C62 C69 -7.7(6)
C57 C61 C62 C69 173.8(4)
N5 C61 C62 C63 174.8(3)
C57 C61 C62 C63 -3.7(6)
C69 C62 C63 C68 104.9(5)
C61 C62 C63 C68 -77.5(5)
C69 C62 C63 C64 -74.3(5)
C61 C62 C63 C64 103.2(5)
C68 C63 C64 C65 1.1(7)
C62 C63 C64 C65 -179.7(4)
C63 C64 C65 C66 -0.9(8)
C64 C65 C66 C67 -0.3(10)
C65 C66 C67 C68 1.4(10)
C64 C63 C68 C67 0.0(6)
C62 C63 C68 C67 -179.3(4)
C66 C67 C68 C63 -1.2(8)
C61 C62 C69 N6 -7.0(6)
C63 C62 C69 N6 170.4(4)
C61 C62 C69 C70 172.4(4)
C63 C62 C69 C70 -10.1(6)
N6 C69 C70 C74 -0.2(5)
C62 C69 C70 C74 -179.7(4)
N6 C69 C70 C71 178.8(4)
C62 C69 C70 C71 -0.7(8)
C74 C70 C71 C72 -40.6(8)
C69 C70 C71 C72 140.6(7)
C70 C71 C72 C73 174.9(5)
C69 C70 C74 C75 -1.0(5)
C71 C70 C74 C75 179.9(4)
C70 C74 C75 N6 2.0(5)
C70 C74 C75 C76 -178.0(4)
N6 C75 C76 C77 176.9(4)
C74 C75 C76 C77 -3.2(7)
N6 C75 C76 S4 -3.9(5)
C74 C75 C76 S4 176.0(3)
C75 C76 C77 C78 -180.0(4)
S4 C76 C77 C78 0.7(4)
C76 C77 C78 C79 -0.4(5)
C77 C78 C79 C80 179.2(4)
C77 C78 C79 S4 -0.1(5)
C78 C79 C80 N7 -161.7(4)
S4 C79 C80 N7 17.7(5)
C78 C79 C80 C81 17.6(7)
S4 C79 C80 C81 -163.1(4)
N7 C80 C81 C82 0.5(5)
C79 C80 C81 C82 -178.9(4)
C80 C81 C82 C86 -0.5(5)
C80 C81 C82 C83 179.2(4)
C81 C82 C83 C84 46.1(8)
C86 C82 C83 C84 -134.3(6)
C82 C83 C84 C85 -175.4(5)
C81 C82 C86 N7 0.4(4)
C83 C82 C86 N7 -179.3(4)
C81 C82 C86 C87 179.0(4)
C83 C82 C86 C87 -0.7(8)
N7 C86 C87 C94 -1.3(6)
C82 C86 C87 C94 -179.8(4)
N7 C86 C87 C88 179.2(3)
C82 C86 C87 C88 0.7(6)
C94 C87 C88 C89 -93.6(5)
C86 C87 C88 C89 85.9(5)
C94 C87 C88 C93 87.1(5)
C86 C87 C88 C93 -93.4(5)
C93 C88 C89 C90 -0.1(7)
C87 C88 C89 C90 -179.4(5)
C88 C89 C90 C91 0.9(9)
C89 C90 C91 C92 -1.3(11)
C90 C91 C92 C93 0.9(10)
C91 C92 C93 C88 -0.1(7)
C89 C88 C93 C92 -0.3(6)
C87 C88 C93 C92 179.0(4)
C86 C87 C94 N8 -2.3(6)
C88 C87 C94 N8 177.2(4)
C86 C87 C94 C95 179.1(4)
C88 C87 C94 C95 -1.3(7)
C87 C94 C95 C99 178.4(5)
N8 C94 C95 C99 -0.3(5)
C87 C94 C95 C96 1.5(8)
N8 C94 C95 C96 -177.2(5)
C99 C95 C96 C97 -1.4(9)
C94 C95 C96 C97 174.9(6)
C95 C96 C97 C98 -179.2(7)
C94 C95 C99 C100 -0.2(6)
C96 C95 C99 C100 176.8(5)
C52 C51 C100 N8 174.6(5)
S3 C51 C100 N8 -5.6(6)
C52 C51 C100 C99 -9.3(9)
S3 C51 C100 C99 170.4(4)
C95 C99 C100 N8 0.6(6)
C95 C99 C100 C51 -175.9(5)
C4 C5 N1 C11 -177.3(4)
C6 C5 N1 C11 -1.3(5)
C12 C11 N1 C5 -179.5(4)
C7 C11 N1 C5 0.9(5)
C24 C25 N2 C19 -0.4(5)
C26 C25 N2 C19 178.5(4)
C12 C19 N2 C25 178.1(4)
C20 C19 N2 C25 -0.3(5)
C31 C30 N3 C36 0.0(5)
C29 C30 N3 C36 -179.1(4)
C32 C36 N3 C30 0.0(5)
C37 C36 N3 C30 -178.4(4)
C49 C50 N4 C44 -0.4(5)
C1 C50 N4 C44 177.8(4)
C37 C44 N4 C50 176.6(4)
C45 C44 N4 C50 -0.5(5)
C56 C55 N5 C61 -1.0(4)
C54 C55 N5 C61 -177.8(3)
C62 C61 N5 C55 -177.9(3)
C57 C61 N5 C55 1.0(4)
C74 C75 N6 C69 -2.1(4)
C76 C75 N6 C69 177.9(3)
C62 C69 N6 C75 -179.0(4)
C70 C69 N6 C75 1.5(4)
C81 C80 N7 C86 -0.3(4)
C79 C80 N7 C86 179.2(3)
C82 C86 N7 C80 -0.1(4)
C87 C86 N7 C80 -178.9(3)
C51 C100 N8 C94 175.9(4)
C99 C100 N8 C94 -0.8(5)
C87 C94 N8 C100 -178.2(4)
C95 C94 N8 C100 0.7(5)
C2 C1 S1 C4 -0.8(3)
C50 C1 S1 C4 -176.5(4)
C3 C4 S1 C1 -0.8(4)
C5 C4 S1 C1 179.5(4)
C27 C26 S2 C29 -0.2(4)
C25 C26 S2 C29 -177.6(4)
C28 C29 S2 C26 0.5(4)
C30 C29 S2 C26 178.4(4)
C52 C51 S3 C54 1.5(4)
C100 C51 S3 C54 -178.3(4)
C53 C54 S3 C51 -1.8(4)
C55 C54 S3 C51 177.3(3)
C77 C76 S4 C79 -0.7(3)
C75 C76 S4 C79 179.9(3)
C78 C79 S4 C76 0.5(3)
C80 C79 S4 C76 -178.9(3)
